data_7126679
loop_
_publ_author_name
'Ohki, Yasuhiro'
'Ishihara, Kodai'
'Yaoi, Moeko'
'Tada, Mizuki'
'Sameera, W. M. C.'
'Cramer, Roger E.'

_publ_section_title
;
 A dinuclear Mo<sub>2</sub>H<sub>8</sub> complex supported by bulky
 C<sub>5</sub>H<sub>2</sub><sup>t</sup>Bu<sub>3</sub> ligands.
;
_journal_issue 58
_journal_name_full 'Chemical communications (Cambridge, England)'
_journal_page_first 8035
_journal_page_last 8038
_journal_paper_doi 10.1039/d0cc03274c
_journal_volume 56
_journal_year 2020
_chemical_formula_sum 'C47 H78 K Mo2 O8'
_chemical_formula_weight 1002.07
_space_group_crystal_system triclinic
_space_group_IT_number 2
_space_group_name_Hall '-P 1'
_space_group_name_H-M_alt 'P -1'
_atom_sites_solution_hydrogens mixed
_atom_sites_solution_primary direct
_atom_sites_solution_secondary difmap
_audit_creation_method SHELXL-2017/1
_audit_update_record
;
2020-03-13 deposited with the CCDC.	2020-06-09 downloaded from the CCDC.
;
_cell_angle_alpha 99.992(4)
_cell_angle_beta 105.254(4)
_cell_angle_gamma 94.410(4)
_cell_formula_units_Z 2
_cell_length_a 10.038(2)
_cell_length_b 13.927(3)
_cell_length_c 18.546(4)
_cell_measurement_reflns_used 6102
_cell_measurement_temperature 173(2)
_cell_measurement_theta_max 27.50
_cell_measurement_theta_min 3.20
_cell_volume 2442.9(9)
_computing_structure_refinement 'SHELXL-2017/1 (Sheldrick, 2017)'
_diffrn_ambient_temperature 173(2)
_diffrn_detector_area_resol_mean 5.814
_diffrn_measured_fraction_theta_full 0.993
_diffrn_measured_fraction_theta_max 0.990
_diffrn_measurement_device_type 'Rigaku XtaLAB P200'
_diffrn_measurement_method \w
_diffrn_radiation_type MoK\a
_diffrn_radiation_wavelength 0.71075
_diffrn_reflns_av_R_equivalents 0.0845
_diffrn_reflns_av_unetI/netI 0.0420
_diffrn_reflns_Laue_measured_fraction_full 0.993
_diffrn_reflns_Laue_measured_fraction_max 0.990
_diffrn_reflns_limit_h_max 13
_diffrn_reflns_limit_h_min -13
_diffrn_reflns_limit_k_max 18
_diffrn_reflns_limit_k_min -18
_diffrn_reflns_limit_l_max 24
_diffrn_reflns_limit_l_min -24
_diffrn_reflns_number 77076
_diffrn_reflns_point_group_measured_fraction_full 0.993
_diffrn_reflns_point_group_measured_fraction_max 0.990
_diffrn_reflns_theta_full 25.242
_diffrn_reflns_theta_max 27.639
_diffrn_reflns_theta_min 3.155
_exptl_absorpt_coefficient_mu 0.647
_exptl_absorpt_correction_T_max 0.879
_exptl_absorpt_correction_T_min 0.629
_exptl_absorpt_correction_type multi-scan
_exptl_absorpt_process_details 'REQAB (Rigaku, 1998)'
_exptl_crystal_density_diffrn 1.362
_exptl_crystal_density_method 'not measured'
_exptl_crystal_description prism
_exptl_crystal_F_000 1054
_exptl_crystal_size_max 0.200
_exptl_crystal_size_mid 0.200
_exptl_crystal_size_min 0.200
_refine_diff_density_max 2.577
_refine_diff_density_min -1.447
_refine_diff_density_rms 0.128
_refine_ls_extinction_method none
_refine_ls_goodness_of_fit_ref 1.089
_refine_ls_hydrogen_treatment mixed
_refine_ls_matrix_type full
_refine_ls_number_parameters 581
_refine_ls_number_reflns 11268
_refine_ls_number_restraints 0
_refine_ls_restrained_S_all 1.089
_refine_ls_R_factor_all 0.0733
_refine_ls_R_factor_gt 0.0572
_refine_ls_shift/su_max 0.034
_refine_ls_shift/su_mean 0.001
_refine_ls_structure_factor_coef Fsqd
_refine_ls_weighting_details 'w=1/[\s^2^(Fo^2^)+(0.0820P)^2^+5.4440P] where P=(Fo^2^+2Fc^2^)/3'
_refine_ls_weighting_scheme calc
_refine_ls_wR_factor_gt 0.1499
_refine_ls_wR_factor_ref 0.1620
_reflns_Friedel_coverage 0.000
_reflns_number_gt 9003
_reflns_number_total 11268
_reflns_threshold_expression 'I > 2\s(I)'
_cod_data_source_file d0cc03274c2.cif
_cod_data_source_block shelxl
_cod_depositor_comments 'Adding full bibliography for 7126676--7126680.cif.'
_cod_database_code 7126679
_shelx_shelxl_version_number 2017/1
_shelx_space_group_comment
;
The symmetry employed for this shelxl refinement is uniquely defined
by the following loop, which should always be used as a source of
symmetry information in preference to the above space-group names.
They are only intended as comments.
;
_shelx_estimated_absorpt_t_min 0.882
_shelx_estimated_absorpt_t_max 0.882

loop_
_space_group_symop_operation_xyz
'x, y, z'
'-x, -y, -z'

loop_
_atom_site_label
_atom_site_type_symbol
_atom_site_fract_x
_atom_site_fract_y
_atom_site_fract_z
_atom_site_U_iso_or_equiv
_atom_site_adp_type
_atom_site_occupancy
_atom_site_site_symmetry_order
_atom_site_calc_flag
_atom_site_refinement_flags_posn
_atom_site_refinement_flags_adp
_atom_site_refinement_flags_occupancy
_atom_site_disorder_assembly
_atom_site_disorder_group
Mo1 Mo 1.09645(3) 0.71285(2) 0.27897(2) 0.02780(11) Uani 1 1 d . . . . .
Mo2 Mo 0.90669(3) 0.73000(2) 0.15196(2) 0.02576(10) Uani 1 1 d . . . . .
K1 K 0.57503(11) 0.24027(7) 0.27927(6) 0.0386(2) Uani 1 1 d . . . . .
O1 O 0.6887(4) 0.4353(2) 0.32459(19) 0.0417(7) Uani 1 1 d . . . . .
O2 O 0.4141(4) 0.3856(2) 0.23212(19) 0.0415(7) Uani 1 1 d . . . . .
O3 O 0.3195(5) 0.1855(3) 0.1672(2) 0.0593(11) Uani 1 1 d . . . . .
O4 O 0.4559(5) 0.0455(3) 0.2406(2) 0.0610(11) Uani 1 1 d . . . . .
O5 O 0.7351(5) 0.0963(3) 0.3302(2) 0.0569(10) Uani 1 1 d . . . . .
O6 O 0.8228(4) 0.2968(3) 0.3998(2) 0.0454(8) Uani 1 1 d . . . . .
O7 O 0.7280(5) 0.2289(4) 0.1803(3) 0.0716(13) Uani 1 1 d . . . . .
O8A O 0.465(3) 0.2386(16) 0.3976(18) 0.104(7) Uani 0.61(4) 1 d . . P A 1
O8B O 0.405(3) 0.2346(18) 0.3680(15) 0.064(6) Uani 0.39(4) 1 d . . P A 2
C1 C 1.1130(4) 0.8166(3) 0.2075(2) 0.0288(8) Uani 1 1 d . . . . .
C2 C 1.2408(4) 0.7698(3) 0.2143(2) 0.0303(8) Uani 1 1 d . . . . .
C3 C 1.3211(4) 0.7889(3) 0.2911(3) 0.0324(9) Uani 1 1 d . . . . .
C4 C 1.2540(4) 0.8536(3) 0.3343(2) 0.0316(8) Uani 1 1 d . . . . .
C5 C 1.1311(4) 0.8748(3) 0.2830(2) 0.0298(8) Uani 1 1 d . . . . .
C6 C 1.2833(5) 0.7134(4) 0.1496(3) 0.0399(10) Uani 1 1 d . . . . .
H6A H 1.210617 0.709838 0.101743 0.048 Uiso 1 1 calc R U . . .
H6B H 1.370779 0.746666 0.146588 0.048 Uiso 1 1 calc R U . . .
H6C H 1.296407 0.646817 0.157982 0.048 Uiso 1 1 calc R U . . .
C7 C 1.4573(5) 0.7537(4) 0.3233(3) 0.0454(11) Uani 1 1 d . . . . .
H7A H 1.489076 0.778371 0.378589 0.054 Uiso 1 1 calc R U . . .
H7B H 1.445444 0.681618 0.312574 0.054 Uiso 1 1 calc R U . . .
H7C H 1.526461 0.777953 0.299815 0.054 Uiso 1 1 calc R U . . .
C8 C 1.3106(6) 0.8959(4) 0.4178(3) 0.0462(11) Uani 1 1 d . . . . .
H8A H 1.246107 0.938113 0.434489 0.055 Uiso 1 1 calc R U . . .
H8B H 1.321437 0.842490 0.446176 0.055 Uiso 1 1 calc R U . . .
H8C H 1.401350 0.934919 0.427553 0.055 Uiso 1 1 calc R U . . .
C9 C 1.0455(5) 0.9526(3) 0.3039(3) 0.0373(9) Uani 1 1 d . . . . .
H9A H 0.966803 0.953453 0.259690 0.045 Uiso 1 1 calc R U . . .
H9B H 1.010391 0.938462 0.346041 0.045 Uiso 1 1 calc R U . . .
H9C H 1.103059 1.016798 0.319732 0.045 Uiso 1 1 calc R U . . .
C10 C 1.0682(5) 0.6730(3) 0.3884(3) 0.0366(9) Uani 1 1 d . . . . .
H10 H 1.121035 0.707894 0.441219 0.044 Uiso 1 1 calc R U . . .
C11 C 0.9406(4) 0.6970(3) 0.3447(2) 0.0319(8) Uani 1 1 d . . . . .
C12 C 0.8936(4) 0.6254(3) 0.2746(2) 0.0323(9) Uani 1 1 d . . . . .
C13 C 0.9950(5) 0.5575(3) 0.2791(3) 0.0368(9) Uani 1 1 d . . . . .
C14 C 1.1026(5) 0.5876(4) 0.3479(3) 0.0386(10) Uani 1 1 d . . . . .
C15 C 0.8593(5) 0.7756(4) 0.3693(3) 0.0429(11) Uani 1 1 d . . . . .
H15A H 0.775609 0.775807 0.327690 0.051 Uiso 1 1 calc R U . . .
H15B H 0.832100 0.762962 0.414144 0.051 Uiso 1 1 calc R U . . .
H15C H 0.916749 0.839707 0.382180 0.051 Uiso 1 1 calc R U . . .
C16 C 0.7856(5) 0.6323(3) 0.2059(3) 0.0349(9) Uani 1 1 d . . . . .
H16A H 0.755(6) 0.564(5) 0.170(3) 0.056(16) Uiso 1 1 d . . . . .
H16B H 0.713(6) 0.666(4) 0.225(3) 0.050(15) Uiso 1 1 d . . . . .
C17 C 0.9827(6) 0.4654(4) 0.2212(3) 0.0491(12) Uani 1 1 d . . . . .
H17A H 0.898898 0.461445 0.178667 0.059 Uiso 1 1 calc R U . . .
H17B H 1.064888 0.466321 0.202080 0.059 Uiso 1 1 calc R U . . .
H17C H 0.976156 0.408169 0.244824 0.059 Uiso 1 1 calc R U . . .
C18 C 1.2228(6) 0.5343(4) 0.3764(3) 0.0536(13) Uani 1 1 d . . . . .
H18A H 1.222955 0.477444 0.337011 0.064 Uiso 1 1 calc R U . . .
H18B H 1.309861 0.578592 0.388382 0.064 Uiso 1 1 calc R U . . .
H18C H 1.214646 0.511901 0.422471 0.064 Uiso 1 1 calc R U . . .
C19 C 0.9232(5) 0.7083(3) 0.0353(2) 0.0351(9) Uani 1 1 d . . . . .
H19 H 1.009369 0.696063 0.019575 0.042 Uiso 1 1 calc R U . . .
C20 C 0.8754(5) 0.8016(3) 0.0496(2) 0.0346(9) Uani 1 1 d . . . . .
C21 C 0.7380(5) 0.7837(3) 0.0549(2) 0.0336(9) Uani 1 1 d . . . . .
C22 C 0.7009(4) 0.6831(3) 0.0479(2) 0.0321(8) Uani 1 1 d . . . . .
C23 C 0.8165(4) 0.6337(3) 0.0369(2) 0.0324(9) Uani 1 1 d . . . . .
C24 C 0.9488(6) 0.8999(4) 0.0499(3) 0.0475(12) Uani 1 1 d . . . . .
H24A H 1.042880 0.892347 0.045578 0.057 Uiso 1 1 calc R U . . .
H24B H 0.896749 0.926072 0.006575 0.057 Uiso 1 1 calc R U . . .
H24C H 0.954763 0.945434 0.097578 0.057 Uiso 1 1 calc R U . . .
C25 C 0.6439(6) 0.8610(4) 0.0628(3) 0.0477(12) Uani 1 1 d . . . . .
H25A H 0.694283 0.925678 0.066718 0.057 Uiso 1 1 calc R U . . .
H25B H 0.562423 0.847560 0.017927 0.057 Uiso 1 1 calc R U . . .
H25C H 0.613615 0.860198 0.108769 0.057 Uiso 1 1 calc R U . . .
C26 C 0.5642(5) 0.6337(4) 0.0473(3) 0.0427(11) Uani 1 1 d . . . . .
H26A H 0.567294 0.562651 0.041679 0.051 Uiso 1 1 calc R U . . .
H26B H 0.543614 0.659083 0.095364 0.051 Uiso 1 1 calc R U . . .
H26C H 0.491385 0.646580 0.004556 0.051 Uiso 1 1 calc R U . . .
C27 C 0.8148(6) 0.5251(3) 0.0166(3) 0.0446(11) Uani 1 1 d . . . . .
H27A H 0.906791 0.510383 0.012482 0.054 Uiso 1 1 calc R U . . .
H27B H 0.791571 0.494486 0.056215 0.054 Uiso 1 1 calc R U . . .
H27C H 0.744932 0.498954 -0.032435 0.054 Uiso 1 1 calc R U . . .
C28 C 0.5937(5) 0.5066(3) 0.3127(3) 0.0452(11) Uani 1 1 d . . . . .
H28A H 0.645583 0.571812 0.317340 0.054 Uiso 1 1 calc R U . . .
H28B H 0.542257 0.512067 0.351787 0.054 Uiso 1 1 calc R U . . .
C29 C 0.4953(6) 0.4753(4) 0.2360(3) 0.0470(12) Uani 1 1 d . . . . .
H29A H 0.433791 0.526439 0.225207 0.056 Uiso 1 1 calc R U . . .
H29B H 0.547204 0.466285 0.197210 0.056 Uiso 1 1 calc R U . . .
C30 C 0.3135(6) 0.3531(4) 0.1604(3) 0.0487(12) Uani 1 1 d . . . . .
H30A H 0.360142 0.342295 0.119288 0.058 Uiso 1 1 calc R U . . .
H30B H 0.250157 0.403293 0.150257 0.058 Uiso 1 1 calc R U . . .
C31 C 0.2332(7) 0.2595(5) 0.1621(3) 0.0635(17) Uani 1 1 d . . . . .
H31A H 0.194865 0.269044 0.206481 0.076 Uiso 1 1 calc R U . . .
H31B H 0.154312 0.239923 0.115170 0.076 Uiso 1 1 calc R U . . .
C32 C 0.2495(9) 0.0953(5) 0.1717(4) 0.085(3) Uani 1 1 d . . . . .
H32A H 0.166470 0.074567 0.127100 0.102 Uiso 1 1 calc R U . . .
H32B H 0.217991 0.104057 0.218438 0.102 Uiso 1 1 calc R U . . .
C33 C 0.3415(11) 0.0202(5) 0.1733(4) 0.096(3) Uani 1 1 d . . . . .
H33A H 0.289642 -0.043720 0.172063 0.115 Uiso 1 1 calc R U . . .
H33B H 0.376501 0.013571 0.127727 0.115 Uiso 1 1 calc R U . . .
C34 C 0.5548(9) -0.0231(4) 0.2479(5) 0.079(2) Uani 1 1 d . . . . .
H34A H 0.603858 -0.023103 0.208022 0.094 Uiso 1 1 calc R U . . .
H34B H 0.506444 -0.090127 0.241002 0.094 Uiso 1 1 calc R U . . .
C35 C 0.6560(8) 0.0045(4) 0.3239(5) 0.0693(19) Uani 1 1 d . . . . .
H35A H 0.606328 0.009676 0.363761 0.083 Uiso 1 1 calc R U . . .
H35B H 0.718707 -0.046602 0.331463 0.083 Uiso 1 1 calc R U . . .
C36 C 0.8349(7) 0.1297(5) 0.4020(4) 0.0582(15) Uani 1 1 d . . . . .
H36A H 0.899825 0.080272 0.411684 0.070 Uiso 1 1 calc R U . . .
H36B H 0.787422 0.137879 0.442793 0.070 Uiso 1 1 calc R U . . .
C37 C 0.9132(6) 0.2238(5) 0.4035(4) 0.0576(14) Uani 1 1 d . . . . .
H37A H 0.990895 0.242495 0.450989 0.069 Uiso 1 1 calc R U . . .
H37B H 0.952864 0.217619 0.359579 0.069 Uiso 1 1 calc R U . . .
C38 C 0.8925(6) 0.3899(4) 0.4004(4) 0.0562(14) Uani 1 1 d . . . . .
H38A H 0.932522 0.384954 0.356728 0.067 Uiso 1 1 calc R U . . .
H38B H 0.969581 0.410947 0.448054 0.067 Uiso 1 1 calc R U . . .
C39 C 0.7924(6) 0.4635(4) 0.3954(3) 0.0510(13) Uani 1 1 d . . . . .
H39A H 0.748993 0.466434 0.437804 0.061 Uiso 1 1 calc R U . . .
H39B H 0.841606 0.529398 0.399474 0.061 Uiso 1 1 calc R U . . .
C40 C 0.8177(11) 0.1628(6) 0.1637(5) 0.091(3) Uani 1 1 d . . . . .
H40A H 0.792394 0.098333 0.175498 0.109 Uiso 1 1 calc R U . . .
H40B H 0.915179 0.188028 0.193344 0.109 Uiso 1 1 calc R U . . .
C41 C 0.7999(13) 0.1537(6) 0.0800(5) 0.104(3) Uani 1 1 d . . . . .
H41A H 0.888262 0.142414 0.067664 0.125 Uiso 1 1 calc R U . . .
H41B H 0.727185 0.098708 0.050141 0.125 Uiso 1 1 calc R U . . .
C42 C 0.7586(9) 0.2466(7) 0.0637(4) 0.086(2) Uani 1 1 d . . . . .
H42A H 0.699877 0.238679 0.010512 0.103 Uiso 1 1 calc R U . . .
H42B H 0.840820 0.295598 0.072236 0.103 Uiso 1 1 calc R U . . .
C43 C 0.6790(8) 0.2758(6) 0.1184(4) 0.0731(19) Uani 1 1 d . . . . .
H43A H 0.693958 0.348056 0.136137 0.088 Uiso 1 1 calc R U . . .
H43B H 0.578199 0.254694 0.094297 0.088 Uiso 1 1 calc R U . . .
C44A C 0.438(3) 0.3220(19) 0.4387(16) 0.094(8) Uani 0.61(4) 1 d . . P A 1
H44A H 0.420209 0.372364 0.406823 0.113 Uiso 0.61(4) 1 calc R U P A 1
H44B H 0.518609 0.348889 0.483513 0.113 Uiso 0.61(4) 1 calc R U P A 1
C45A C 0.321(4) 0.299(2) 0.463(2) 0.111(11) Uani 0.61(4) 1 d . . P A 1
H45A H 0.237454 0.318590 0.429308 0.133 Uiso 0.61(4) 1 calc R U P A 1
H45B H 0.334182 0.334198 0.515706 0.133 Uiso 0.61(4) 1 calc R U P A 1
C46A C 0.303(2) 0.1818(13) 0.4574(9) 0.048(4) Uani 0.61(4) 1 d . . P A 1
H46A H 0.338587 0.164094 0.507843 0.058 Uiso 0.61(4) 1 calc R U P A 1
H46B H 0.205886 0.151203 0.433325 0.058 Uiso 0.61(4) 1 calc R U P A 1
C47A C 0.3944(19) 0.1566(17) 0.4074(12) 0.057(4) Uani 0.61(4) 1 d . . P A 1
H47A H 0.461773 0.114375 0.430192 0.068 Uiso 0.61(4) 1 calc R U P A 1
H47B H 0.336779 0.118938 0.357061 0.068 Uiso 0.61(4) 1 calc R U P A 1
C44B C 0.380(9) 0.318(3) 0.413(4) 0.15(3) Uani 0.39(4) 1 d . . P A 2
H44C H 0.312137 0.352122 0.379994 0.184 Uiso 0.39(4) 1 calc R U P A 2
H44D H 0.467582 0.364016 0.434843 0.184 Uiso 0.39(4) 1 calc R U P A 2
C45B C 0.323(3) 0.294(3) 0.4766(15) 0.045(6) Uani 0.39(4) 1 d . . P A 2
H45C H 0.395058 0.303968 0.526252 0.053 Uiso 0.39(4) 1 calc R U P A 2
H45D H 0.242261 0.328262 0.482024 0.053 Uiso 0.39(4) 1 calc R U P A 2
C46B C 0.289(5) 0.203(3) 0.442(3) 0.099(14) Uani 0.39(4) 1 d . . P A 2
H46C H 0.187436 0.192643 0.417306 0.118 Uiso 0.39(4) 1 calc R U P A 2
H46D H 0.305848 0.162262 0.481997 0.118 Uiso 0.39(4) 1 calc R U P A 2
C47B C 0.350(6) 0.167(3) 0.391(3) 0.111(16) Uani 0.39(4) 1 d . . P A 2
H47C H 0.421888 0.127927 0.413754 0.133 Uiso 0.39(4) 1 calc R U P A 2
H47D H 0.280468 0.123505 0.347670 0.133 Uiso 0.39(4) 1 calc R U P A 2
H2 H 0.828(5) 0.819(4) 0.187(3) 0.040(13) Uiso 1 1 d . . . . .

loop_
_atom_site_aniso_label
_atom_site_aniso_U_11
_atom_site_aniso_U_22
_atom_site_aniso_U_33
_atom_site_aniso_U_23
_atom_site_aniso_U_13
_atom_site_aniso_U_12
Mo1 0.02408(18) 0.02676(18) 0.03335(19) 0.00845(13) 0.00924(13) -0.00144(13)
Mo2 0.02361(17) 0.02433(17) 0.02843(18) 0.00428(12) 0.00819(12) -0.00318(12)
K1 0.0443(5) 0.0266(4) 0.0474(5) 0.0069(4) 0.0193(4) -0.0011(4)
O1 0.0429(18) 0.0288(15) 0.0497(19) 0.0058(14) 0.0100(15) -0.0030(13)
O2 0.0457(19) 0.0339(16) 0.0433(17) 0.0111(14) 0.0099(14) -0.0018(14)
O3 0.069(3) 0.048(2) 0.050(2) 0.0117(17) 0.0042(19) -0.019(2)
O4 0.096(3) 0.0311(18) 0.051(2) 0.0024(16) 0.021(2) -0.0103(19)
O5 0.077(3) 0.0384(19) 0.073(3) 0.0225(18) 0.041(2) 0.0168(19)
O6 0.0357(17) 0.0444(19) 0.058(2) 0.0177(16) 0.0116(15) 0.0044(15)
O7 0.089(3) 0.078(3) 0.072(3) 0.028(2) 0.051(3) 0.028(3)
O8A 0.117(16) 0.097(9) 0.121(16) 0.010(10) 0.088(13) -0.009(10)
O8B 0.096(16) 0.049(9) 0.074(13) 0.024(8) 0.058(11) 0.018(10)
C1 0.0257(19) 0.0254(18) 0.035(2) 0.0065(15) 0.0087(15) -0.0022(15)
C2 0.0256(19) 0.0269(19) 0.040(2) 0.0090(16) 0.0130(16) -0.0020(15)
C3 0.0237(19) 0.028(2) 0.045(2) 0.0114(17) 0.0089(17) -0.0033(15)
C4 0.0259(19) 0.029(2) 0.038(2) 0.0072(16) 0.0073(16) -0.0054(16)
C5 0.0279(19) 0.0269(19) 0.033(2) 0.0058(16) 0.0079(16) -0.0005(15)
C6 0.034(2) 0.039(2) 0.051(3) 0.012(2) 0.018(2) 0.0070(19)
C7 0.032(2) 0.042(3) 0.060(3) 0.017(2) 0.005(2) 0.005(2)
C8 0.044(3) 0.045(3) 0.040(2) 0.007(2) -0.001(2) -0.002(2)
C9 0.037(2) 0.027(2) 0.044(2) 0.0002(17) 0.0084(19) 0.0041(17)
C10 0.034(2) 0.039(2) 0.038(2) 0.0152(18) 0.0080(18) -0.0014(18)
C11 0.033(2) 0.030(2) 0.039(2) 0.0125(17) 0.0165(17) 0.0009(16)
C12 0.031(2) 0.030(2) 0.040(2) 0.0129(17) 0.0153(17) -0.0038(16)
C13 0.038(2) 0.027(2) 0.049(3) 0.0115(18) 0.0170(19) -0.0029(17)
C14 0.032(2) 0.040(2) 0.050(3) 0.020(2) 0.0143(19) 0.0015(18)
C15 0.043(3) 0.046(3) 0.044(3) 0.008(2) 0.020(2) 0.006(2)
C16 0.027(2) 0.035(2) 0.043(2) 0.0108(19) 0.0122(18) -0.0067(17)
C17 0.053(3) 0.033(2) 0.061(3) 0.008(2) 0.019(2) 0.001(2)
C18 0.047(3) 0.051(3) 0.068(4) 0.030(3) 0.011(3) 0.010(2)
C19 0.034(2) 0.035(2) 0.036(2) 0.0043(17) 0.0131(17) -0.0027(18)
C20 0.039(2) 0.031(2) 0.032(2) 0.0094(17) 0.0077(17) -0.0042(17)
C21 0.034(2) 0.029(2) 0.033(2) 0.0037(16) 0.0036(16) 0.0007(17)
C22 0.033(2) 0.029(2) 0.031(2) 0.0018(16) 0.0076(16) -0.0028(16)
C23 0.032(2) 0.032(2) 0.031(2) 0.0011(16) 0.0102(16) -0.0006(17)
C24 0.057(3) 0.041(3) 0.042(3) 0.017(2) 0.009(2) -0.011(2)
C25 0.048(3) 0.034(2) 0.055(3) 0.004(2) 0.005(2) 0.007(2)
C26 0.031(2) 0.040(3) 0.052(3) 0.004(2) 0.009(2) -0.0029(19)
C27 0.049(3) 0.035(2) 0.046(3) -0.002(2) 0.013(2) 0.000(2)
C28 0.050(3) 0.024(2) 0.063(3) 0.007(2) 0.021(2) -0.0007(19)
C29 0.054(3) 0.031(2) 0.060(3) 0.019(2) 0.017(2) 0.002(2)
C30 0.046(3) 0.051(3) 0.046(3) 0.015(2) 0.005(2) 0.002(2)
C31 0.053(3) 0.076(4) 0.049(3) 0.016(3) -0.002(3) -0.017(3)
C32 0.095(5) 0.066(4) 0.062(4) 0.022(3) -0.021(4) -0.050(4)
C33 0.162(9) 0.041(3) 0.054(4) 0.005(3) -0.003(4) -0.042(4)
C34 0.128(7) 0.025(3) 0.100(5) 0.006(3) 0.067(5) 0.005(3)
C35 0.082(5) 0.037(3) 0.111(6) 0.033(3) 0.051(4) 0.020(3)
C36 0.062(4) 0.061(4) 0.070(4) 0.031(3) 0.031(3) 0.032(3)
C37 0.048(3) 0.069(4) 0.065(4) 0.023(3) 0.023(3) 0.021(3)
C38 0.042(3) 0.056(3) 0.066(3) 0.016(3) 0.007(2) -0.010(2)
C39 0.053(3) 0.040(3) 0.054(3) 0.008(2) 0.008(2) -0.009(2)
C40 0.133(8) 0.080(5) 0.095(6) 0.044(4) 0.064(6) 0.055(5)
C41 0.174(10) 0.073(5) 0.102(6) 0.020(5) 0.093(7) 0.039(6)
C42 0.092(6) 0.114(7) 0.072(5) 0.035(4) 0.039(4) 0.033(5)
C43 0.066(4) 0.093(5) 0.073(4) 0.028(4) 0.029(3) 0.027(4)
C44A 0.103(13) 0.064(11) 0.105(15) 0.004(10) 0.033(10) -0.040(11)
C45A 0.18(2) 0.063(13) 0.14(2) 0.025(14) 0.110(19) 0.030(14)
C46A 0.066(7) 0.039(7) 0.045(6) 0.013(5) 0.023(5) 0.006(6)
C47A 0.051(7) 0.074(9) 0.060(7) 0.032(7) 0.024(5) 0.026(8)
C44B 0.32(7) 0.08(2) 0.15(4) 0.05(2) 0.18(5) 0.08(3)
C45B 0.056(11) 0.042(12) 0.033(8) 0.006(7) 0.011(8) -0.001(8)
C46B 0.10(2) 0.07(2) 0.16(4) 0.05(2) 0.09(2) 0.033(16)
C47B 0.13(4) 0.07(2) 0.12(3) -0.040(19) 0.09(3) -0.05(2)

loop_
_atom_type_symbol
_atom_type_description
_atom_type_scat_dispersion_real
_atom_type_scat_dispersion_imag
_atom_type_scat_source
Mo Mo -1.6832 0.6857 'International Tables Vol C Tables 4.2.6.8 and 6.1.1.4'
C C 0.0033 0.0016 'International Tables Vol C Tables 4.2.6.8 and 6.1.1.4'
O O 0.0106 0.0060 'International Tables Vol C Tables 4.2.6.8 and 6.1.1.4'
K K 0.2009 0.2494 'International Tables Vol C Tables 4.2.6.8 and 6.1.1.4'
H H 0.0000 0.0000 'International Tables Vol C Tables 4.2.6.8 and 6.1.1.4'

loop_
_geom_angle_atom_site_label_1
_geom_angle_atom_site_label_2
_geom_angle_atom_site_label_3
_geom_angle
_geom_angle_site_symmetry_1
_geom_angle_site_symmetry_3
_geom_angle_publ_flag
C1 Mo1 C5 38.45(15) . . ?
C1 Mo1 C11 128.08(16) . . ?
C5 Mo1 C11 104.15(15) . . ?
C1 Mo1 C12 123.90(15) . . ?
C5 Mo1 C12 125.95(16) . . ?
C11 Mo1 C12 37.14(16) . . ?
C1 Mo1 C10 152.20(16) . . ?
C5 Mo1 C10 114.38(16) . . ?
C11 Mo1 C10 36.70(16) . . ?
C12 Mo1 C10 61.26(16) . . ?
C1 Mo1 C2 38.53(15) . . ?
C5 Mo1 C2 61.18(15) . . ?
C11 Mo1 C2 165.05(15) . . ?
C12 Mo1 C2 148.35(15) . . ?
C10 Mo1 C2 149.06(16) . . ?
C1 Mo1 C4 63.29(15) . . ?
C5 Mo1 C4 36.56(15) . . ?
C11 Mo1 C4 110.91(15) . . ?
C12 Mo1 C4 147.11(16) . . ?
C10 Mo1 C4 97.70(16) . . ?
C2 Mo1 C4 59.68(15) . . ?
C1 Mo1 C13 143.61(16) . . ?
C5 Mo1 C13 162.30(16) . . ?
C11 Mo1 C13 60.24(16) . . ?
C12 Mo1 C13 36.53(16) . . ?
C10 Mo1 C13 59.08(17) . . ?
C2 Mo1 C13 133.66(16) . . ?
C4 Mo1 C13 152.66(16) . . ?
C1 Mo1 C14 171.07(16) . . ?
C5 Mo1 C14 146.99(16) . . ?
C11 Mo1 C14 60.64(16) . . ?
C12 Mo1 C14 60.99(16) . . ?
C10 Mo1 C14 35.62(17) . . ?
C2 Mo1 C14 133.12(16) . . ?
C4 Mo1 C14 117.38(16) . . ?
C13 Mo1 C14 35.30(17) . . ?
C1 Mo1 C3 62.87(15) . . ?
C5 Mo1 C3 60.42(15) . . ?
C11 Mo1 C3 142.18(16) . . ?
C12 Mo1 C3 172.86(15) . . ?
C10 Mo1 C3 114.16(16) . . ?
C2 Mo1 C3 35.26(15) . . ?
C4 Mo1 C3 35.56(15) . . ?
C13 Mo1 C3 136.89(16) . . ?
C14 Mo1 C3 111.99(15) . . ?
C1 Mo1 Mo2 53.14(11) . . ?
C5 Mo1 Mo2 78.47(10) . . ?
C11 Mo1 Mo2 94.27(11) . . ?
C12 Mo1 Mo2 72.30(11) . . ?
C10 Mo1 Mo2 130.13(12) . . ?
C2 Mo1 Mo2 80.43(11) . . ?
C4 Mo1 Mo2 113.30(11) . . ?
C13 Mo1 Mo2 93.66(12) . . ?
C14 Mo1 Mo2 128.65(12) . . ?
C3 Mo1 Mo2 113.66(11) . . ?
C19 Mo2 C1 96.88(16) . . ?
C19 Mo2 C23 38.20(15) . . ?
C1 Mo2 C23 132.13(15) . . ?
C19 Mo2 C20 37.40(17) . . ?
C1 Mo2 C20 92.26(15) . . ?
C23 Mo2 C20 62.39(16) . . ?
C19 Mo2 C16 129.47(17) . . ?
C1 Mo2 C16 126.36(16) . . ?
C23 Mo2 C16 91.62(16) . . ?
C20 Mo2 C16 140.41(16) . . ?
C19 Mo2 C22 60.62(16) . . ?
C1 Mo2 C22 151.67(15) . . ?
C23 Mo2 C22 36.07(15) . . ?
C20 Mo2 C22 59.43(15) . . ?
C16 Mo2 C22 81.79(15) . . ?
C19 Mo2 C21 59.65(16) . . ?
C1 Mo2 C21 121.25(15) . . ?
C23 Mo2 C21 59.29(15) . . ?
C20 Mo2 C21 35.27(16) . . ?
C16 Mo2 C21 106.55(16) . . ?
C22 Mo2 C21 34.00(14) . . ?
C19 Mo2 Mo1 128.66(12) . . ?
C1 Mo2 Mo1 51.17(11) . . ?
C23 Mo2 Mo1 134.26(12) . . ?
C20 Mo2 Mo1 142.80(11) . . ?
C16 Mo2 Mo1 76.77(12) . . ?
C22 Mo2 Mo1 156.41(10) . . ?
C21 Mo2 Mo1 166.41(10) . . ?
C19 Mo2 H2 122.1(17) . . ?
C1 Mo2 H2 91.5(18) . . ?
C23 Mo2 H2 122.9(17) . . ?
C20 Mo2 H2 85.3(17) . . ?
C16 Mo2 H2 85.3(18) . . ?
C22 Mo2 H2 87.5(18) . . ?
C21 Mo2 H2 67.2(17) . . ?
Mo1 Mo2 H2 100.3(17) . . ?
O8B K1 O7 173.8(7) . . ?
O7 K1 O8A 168.3(8) . . ?
O8B K1 O1 100.1(6) . . ?
O7 K1 O1 85.56(14) . . ?
O8A K1 O1 95.3(5) . . ?
O8B K1 O4 76.9(6) . . ?
O7 K1 O4 97.40(15) . . ?
O8A K1 O4 81.6(5) . . ?
O1 K1 O4 176.95(12) . . ?
O8B K1 O3 80.3(7) . . ?
O7 K1 O3 94.92(15) . . ?
O8A K1 O3 94.7(7) . . ?
O1 K1 O3 120.01(12) . . ?
O4 K1 O3 60.57(13) . . ?
O8B K1 O2 81.3(5) . . ?
O7 K1 O2 99.70(13) . . ?
O8A K1 O2 90.8(7) . . ?
O1 K1 O2 60.43(10) . . ?
O4 K1 O2 119.49(13) . . ?
O3 K1 O2 60.44(11) . . ?
O8B K1 O5 97.4(5) . . ?
O7 K1 O5 81.64(13) . . ?
O8A K1 O5 87.8(7) . . ?
O1 K1 O5 119.19(12) . . ?
O4 K1 O5 60.80(14) . . ?
O3 K1 O5 120.18(13) . . ?
O2 K1 O5 178.52(11) . . ?
O8B K1 O6 95.9(7) . . ?
O7 K1 O6 88.93(14) . . ?
O8A K1 O6 81.5(7) . . ?
O1 K1 O6 60.12(10) . . ?
O4 K1 O6 119.07(12) . . ?
O3 K1 O6 176.15(12) . . ?
O2 K1 O6 118.83(10) . . ?
O5 K1 O6 60.45(12) . . ?
O8B K1 C43 157.2(6) . . ?
O7 K1 C43 21.53(15) . . ?
O8A K1 C43 169.6(7) . . ?
O1 K1 C43 79.49(16) . . ?
O4 K1 C43 103.52(17) . . ?
O3 K1 C43 80.33(16) . . ?
O2 K1 C43 78.75(14) . . ?
O5 K1 C43 102.64(14) . . ?
O6 K1 C43 103.35(15) . . ?
C39 O1 C28 112.1(4) . . ?
C39 O1 K1 117.5(3) . . ?
C28 O1 K1 116.6(3) . . ?
C30 O2 C29 112.2(4) . . ?
C30 O2 K1 113.5(3) . . ?
C29 O2 K1 113.1(3) . . ?
C31 O3 C32 112.5(6) . . ?
C31 O3 K1 114.3(3) . . ?
C32 O3 K1 112.6(4) . . ?
C33 O4 C34 115.0(6) . . ?
C33 O4 K1 115.6(3) . . ?
C34 O4 K1 113.9(4) . . ?
C36 O5 C35 113.5(5) . . ?
C36 O5 K1 113.9(3) . . ?
C35 O5 K1 114.1(4) . . ?
C37 O6 C38 111.8(4) . . ?
C37 O6 K1 113.0(3) . . ?
C38 O6 K1 113.1(3) . . ?
C40 O7 C43 110.5(5) . . ?
C40 O7 K1 131.7(4) . . ?
C43 O7 K1 114.4(4) . . ?
C44A O8A C47A 111.7(19) . . ?
C44A O8A K1 122.6(17) . . ?
C47A O8A K1 123.0(16) . . ?
C47B O8B C44B 102(3) . . ?
C47B O8B K1 134(3) . . ?
C44B O8B K1 123(2) . . ?
C5 C1 C2 104.4(3) . . ?
C5 C1 Mo1 74.2(2) . . ?
C2 C1 Mo1 75.9(2) . . ?
C5 C1 Mo2 116.0(3) . . ?
C2 C1 Mo2 120.7(3) . . ?
Mo1 C1 Mo2 75.69(13) . . ?
C3 C2 C1 109.8(4) . . ?
C3 C2 C6 124.5(4) . . ?
C1 C2 C6 125.7(4) . . ?
C3 C2 Mo1 74.9(2) . . ?
C1 C2 Mo1 65.6(2) . . ?
C6 C2 Mo1 127.7(3) . . ?
C2 C3 C4 107.9(4) . . ?
C2 C3 C7 127.4(4) . . ?
C4 C3 C7 124.6(4) . . ?
C2 C3 Mo1 69.8(2) . . ?
C4 C3 Mo1 70.8(2) . . ?
C7 C3 Mo1 127.5(3) . . ?
C3 C4 C5 108.1(4) . . ?
C3 C4 C8 124.6(4) . . ?
C5 C4 C8 127.2(4) . . ?
C3 C4 Mo1 73.6(2) . . ?
C5 C4 Mo1 68.8(2) . . ?
C8 C4 Mo1 126.3(3) . . ?
C4 C5 C1 109.2(4) . . ?
C4 C5 C9 124.2(4) . . ?
C1 C5 C9 126.3(4) . . ?
C4 C5 Mo1 74.6(2) . . ?
C1 C5 Mo1 67.3(2) . . ?
C9 C5 Mo1 129.0(3) . . ?
C2 C6 H6A 109.5 . . ?
C2 C6 H6B 109.5 . . ?
H6A C6 H6B 109.5 . . ?
C2 C6 H6C 109.5 . . ?
H6A C6 H6C 109.5 . . ?
H6B C6 H6C 109.5 . . ?
C3 C7 H7A 109.5 . . ?
C3 C7 H7B 109.5 . . ?
H7A C7 H7B 109.5 . . ?
C3 C7 H7C 109.5 . . ?
H7A C7 H7C 109.5 . . ?
H7B C7 H7C 109.5 . . ?
C4 C8 H8A 109.5 . . ?
C4 C8 H8B 109.5 . . ?
H8A C8 H8B 109.5 . . ?
C4 C8 H8C 109.5 . . ?
H8A C8 H8C 109.5 . . ?
H8B C8 H8C 109.5 . . ?
C5 C9 H9A 109.5 . . ?
C5 C9 H9B 109.5 . . ?
H9A C9 H9B 109.5 . . ?
C5 C9 H9C 109.5 . . ?
H9A C9 H9C 109.5 . . ?
H9B C9 H9C 109.5 . . ?
C14 C10 C11 109.3(4) . . ?
C14 C10 Mo1 74.3(3) . . ?
C11 C10 Mo1 70.4(2) . . ?
C14 C10 H10 125.3 . . ?
C11 C10 H10 125.3 . . ?
Mo1 C10 H10 125.3 . . ?
C10 C11 C12 108.1(4) . . ?
C10 C11 C15 127.0(4) . . ?
C12 C11 C15 124.6(4) . . ?
C10 C11 Mo1 72.9(2) . . ?
C12 C11 Mo1 72.3(2) . . ?
C15 C11 Mo1 125.5(3) . . ?
C11 C12 C13 105.7(4) . . ?
C11 C12 C16 127.0(4) . . ?
C13 C12 C16 125.9(4) . . ?
C11 C12 Mo1 70.5(2) . . ?
C13 C12 Mo1 73.8(2) . . ?
C16 C12 Mo1 110.0(3) . . ?
C14 C13 C12 110.0(4) . . ?
C14 C13 C17 125.4(5) . . ?
C12 C13 C17 124.6(4) . . ?
C14 C13 Mo1 72.7(3) . . ?
C12 C13 Mo1 69.7(2) . . ?
C17 C13 Mo1 126.9(3) . . ?
C10 C14 C13 107.0(4) . . ?
C10 C14 C18 126.0(5) . . ?
C13 C14 C18 126.8(5) . . ?
C10 C14 Mo1 70.1(3) . . ?
C13 C14 Mo1 72.0(2) . . ?
C18 C14 Mo1 127.6(3) . . ?
C11 C15 H15A 109.5 . . ?
C11 C15 H15B 109.5 . . ?
H15A C15 H15B 109.5 . . ?
C11 C15 H15C 109.5 . . ?
H15A C15 H15C 109.5 . . ?
H15B C15 H15C 109.5 . . ?
C12 C16 Mo2 100.9(3) . . ?
C12 C16 H16A 110(3) . . ?
Mo2 C16 H16A 109(3) . . ?
C12 C16 H16B 105(3) . . ?
Mo2 C16 H16B 113(3) . . ?
H16A C16 H16B 118(5) . . ?
C13 C17 H17A 109.5 . . ?
C13 C17 H17B 109.5 . . ?
H17A C17 H17B 109.5 . . ?
C13 C17 H17C 109.5 . . ?
H17A C17 H17C 109.5 . . ?
H17B C17 H17C 109.5 . . ?
C14 C18 H18A 109.5 . . ?
C14 C18 H18B 109.5 . . ?
H18A C18 H18B 109.5 . . ?
C14 C18 H18C 109.5 . . ?
H18A C18 H18C 109.5 . . ?
H18B C18 H18C 109.5 . . ?
C20 C19 C23 108.1(4) . . ?
C20 C19 Mo2 74.0(2) . . ?
C23 C19 Mo2 72.6(2) . . ?
C20 C19 H19 125.7 . . ?
C23 C19 H19 125.7 . . ?
Mo2 C19 H19 125.7 . . ?
C21 C20 C19 107.1(4) . . ?
C21 C20 C24 125.6(4) . . ?
C19 C20 C24 126.9(4) . . ?
C21 C20 Mo2 77.7(3) . . ?
C19 C20 Mo2 68.6(2) . . ?
C24 C20 Mo2 124.5(3) . . ?
C22 C21 C20 110.0(4) . . ?
C22 C21 C25 125.2(4) . . ?
C20 C21 C25 124.8(4) . . ?
C22 C21 Mo2 72.6(2) . . ?
C20 C21 Mo2 67.0(2) . . ?
C25 C21 Mo2 129.3(3) . . ?
C21 C22 C23 108.0(4) . . ?
C21 C22 C26 126.9(4) . . ?
C23 C22 C26 125.0(4) . . ?
C21 C22 Mo2 73.4(2) . . ?
C23 C22 Mo2 66.2(2) . . ?
C26 C22 Mo2 128.3(3) . . ?
C22 C23 C19 106.7(4) . . ?
C22 C23 C27 125.7(4) . . ?
C19 C23 C27 126.7(4) . . ?
C22 C23 Mo2 77.7(2) . . ?
C19 C23 Mo2 69.2(2) . . ?
C27 C23 Mo2 126.9(3) . . ?
C20 C24 H24A 109.5 . . ?
C20 C24 H24B 109.5 . . ?
H24A C24 H24B 109.5 . . ?
C20 C24 H24C 109.5 . . ?
H24A C24 H24C 109.5 . . ?
H24B C24 H24C 109.5 . . ?
C21 C25 H25A 109.5 . . ?
C21 C25 H25B 109.5 . . ?
H25A C25 H25B 109.5 . . ?
C21 C25 H25C 109.5 . . ?
H25A C25 H25C 109.5 . . ?
H25B C25 H25C 109.5 . . ?
C22 C26 H26A 109.5 . . ?
C22 C26 H26B 109.5 . . ?
H26A C26 H26B 109.5 . . ?
C22 C26 H26C 109.5 . . ?
H26A C26 H26C 109.5 . . ?
H26B C26 H26C 109.5 . . ?
C23 C27 H27A 109.5 . . ?
C23 C27 H27B 109.5 . . ?
H27A C27 H27B 109.5 . . ?
C23 C27 H27C 109.5 . . ?
H27A C27 H27C 109.5 . . ?
H27B C27 H27C 109.5 . . ?
O1 C28 C29 108.8(4) . . ?
O1 C28 H28A 109.9 . . ?
C29 C28 H28A 109.9 . . ?
O1 C28 H28B 109.9 . . ?
C29 C28 H28B 109.9 . . ?
H28A C28 H28B 108.3 . . ?
O2 C29 C28 109.3(4) . . ?
O2 C29 H29A 109.8 . . ?
C28 C29 H29A 109.8 . . ?
O2 C29 H29B 109.8 . . ?
C28 C29 H29B 109.8 . . ?
H29A C29 H29B 108.3 . . ?
O2 C30 C31 108.2(4) . . ?
O2 C30 H30A 110.1 . . ?
C31 C30 H30A 110.1 . . ?
O2 C30 H30B 110.1 . . ?
C31 C30 H30B 110.1 . . ?
H30A C30 H30B 108.4 . . ?
O3 C31 C30 110.0(5) . . ?
O3 C31 H31A 109.7 . . ?
C30 C31 H31A 109.7 . . ?
O3 C31 H31B 109.7 . . ?
C30 C31 H31B 109.7 . . ?
H31A C31 H31B 108.2 . . ?
O3 C32 C33 110.2(7) . . ?
O3 C32 H32A 109.6 . . ?
C33 C32 H32A 109.6 . . ?
O3 C32 H32B 109.6 . . ?
C33 C32 H32B 109.6 . . ?
H32A C32 H32B 108.1 . . ?
O4 C33 C32 110.1(6) . . ?
O4 C33 H33A 109.6 . . ?
C32 C33 H33A 109.6 . . ?
O4 C33 H33B 109.6 . . ?
C32 C33 H33B 109.6 . . ?
H33A C33 H33B 108.2 . . ?
O4 C34 C35 109.4(5) . . ?
O4 C34 H34A 109.8 . . ?
C35 C34 H34A 109.8 . . ?
O4 C34 H34B 109.8 . . ?
C35 C34 H34B 109.8 . . ?
H34A C34 H34B 108.3 . . ?
O5 C35 C34 109.3(5) . . ?
O5 C35 H35A 109.8 . . ?
C34 C35 H35A 109.8 . . ?
O5 C35 H35B 109.8 . . ?
C34 C35 H35B 109.8 . . ?
H35A C35 H35B 108.3 . . ?
O5 C36 C37 110.1(5) . . ?
O5 C36 H36A 109.6 . . ?
C37 C36 H36A 109.6 . . ?
O5 C36 H36B 109.6 . . ?
C37 C36 H36B 109.6 . . ?
H36A C36 H36B 108.1 . . ?
O6 C37 C36 109.1(5) . . ?
O6 C37 H37A 109.9 . . ?
C36 C37 H37A 109.9 . . ?
O6 C37 H37B 109.9 . . ?
C36 C37 H37B 109.9 . . ?
H37A C37 H37B 108.3 . . ?
O6 C38 C39 109.6(4) . . ?
O6 C38 H38A 109.8 . . ?
C39 C38 H38A 109.8 . . ?
O6 C38 H38B 109.8 . . ?
C39 C38 H38B 109.8 . . ?
H38A C38 H38B 108.2 . . ?
O1 C39 C38 108.6(4) . . ?
O1 C39 H39A 110.0 . . ?
C38 C39 H39A 110.0 . . ?
O1 C39 H39B 110.0 . . ?
C38 C39 H39B 110.0 . . ?
H39A C39 H39B 108.3 . . ?
O7 C40 C41 104.7(6) . . ?
O7 C40 H40A 110.8 . . ?
C41 C40 H40A 110.8 . . ?
O7 C40 H40B 110.8 . . ?
C41 C40 H40B 110.8 . . ?
H40A C40 H40B 108.9 . . ?
C42 C41 C40 104.8(6) . . ?
C42 C41 H41A 110.8 . . ?
C40 C41 H41A 110.8 . . ?
C42 C41 H41B 110.8 . . ?
C40 C41 H41B 110.8 . . ?
H41A C41 H41B 108.9 . . ?
C41 C42 C43 103.2(6) . . ?
C41 C42 H42A 111.1 . . ?
C43 C42 H42A 111.1 . . ?
C41 C42 H42B 111.1 . . ?
C43 C42 H42B 111.1 . . ?
H42A C42 H42B 109.1 . . ?
O7 C43 C42 106.6(6) . . ?
O7 C43 K1 44.0(3) . . ?
C42 C43 K1 149.4(5) . . ?
O7 C43 H43A 110.4 . . ?
C42 C43 H43A 110.4 . . ?
K1 C43 H43A 91.8 . . ?
O7 C43 H43B 110.4 . . ?
C42 C43 H43B 110.4 . . ?
K1 C43 H43B 80.2 . . ?
H43A C43 H43B 108.6 . . ?
O8A C44A C45A 109(2) . . ?
O8A C44A H44A 110.0 . . ?
C45A C44A H44A 110.0 . . ?
O8A C44A H44B 109.9 . . ?
C45A C44A H44B 110.0 . . ?
H44A C44A H44B 108.3 . . ?
C44A C45A C46A 107(3) . . ?
C44A C45A H45A 110.4 . . ?
C46A C45A H45A 110.4 . . ?
C44A C45A H45B 110.4 . . ?
C46A C45A H45B 110.4 . . ?
H45A C45A H45B 108.6 . . ?
C47A C46A C45A 97.7(19) . . ?
C47A C46A H46A 112.2 . . ?
C45A C46A H46A 112.2 . . ?
C47A C46A H46B 112.2 . . ?
C45A C46A H46B 112.2 . . ?
H46A C46A H46B 109.8 . . ?
O8A C47A C46A 111.6(19) . . ?
O8A C47A H47A 109.3 . . ?
C46A C47A H47A 109.3 . . ?
O8A C47A H47B 109.3 . . ?
C46A C47A H47B 109.3 . . ?
H47A C47A H47B 108.0 . . ?
O8B C44B C45B 112(3) . . ?
O8B C44B C46B 74(2) . . ?
C45B C44B C46B 40(2) . . ?
O8B C44B H44C 109.2 . . ?
C45B C44B H44C 109.2 . . ?
C46B C44B H44C 112.9 . . ?
O8B C44B H44D 109.3 . . ?
C45B C44B H44D 109.3 . . ?
C46B C44B H44D 135.3 . . ?
H44C C44B H44D 107.9 . . ?
C46B C45B C44B 91(4) . . ?
C46B C45B H45C 113.4 . . ?
C44B C45B H45C 113.4 . . ?
C46B C45B H45D 113.4 . . ?
C44B C45B H45D 113.5 . . ?
H45C C45B H45D 110.7 . . ?
C45B C46B C47B 119(4) . . ?
C45B C46B C44B 49(3) . . ?
C47B C46B C44B 73(3) . . ?
C45B C46B H46C 107.6 . . ?
C47B C46B H46C 107.6 . . ?
C44B C46B H46C 110.0 . . ?
C45B C46B H46D 107.6 . . ?
C47B C46B H46D 107.5 . . ?
C44B C46B H46D 140.9 . . ?
H46C C46B H46D 107.0 . . ?
O8B C47B C46B 111(3) . . ?
O8B C47B H47C 109.4 . . ?
C46B C47B H47C 109.4 . . ?
O8B C47B H47D 109.3 . . ?
C46B C47B H47D 109.3 . . ?
H47C C47B H47D 108.0 . . ?

loop_
_geom_bond_atom_site_label_1
_geom_bond_atom_site_label_2
_geom_bond_distance
_geom_bond_site_symmetry_2
_geom_bond_publ_flag
Mo1 C1 2.148(4) . ?
Mo1 C5 2.241(4) . ?
Mo1 C11 2.242(4) . ?
Mo1 C12 2.266(4) . ?
Mo1 C10 2.275(4) . ?
Mo1 C2 2.288(4) . ?
Mo1 C4 2.317(4) . ?
Mo1 C13 2.321(4) . ?
Mo1 C14 2.330(4) . ?
Mo1 C3 2.354(4) . ?
Mo1 Mo2 2.6718(6) . ?
Mo2 C19 2.184(4) . ?
Mo2 C1 2.206(4) . ?
Mo2 C23 2.230(4) . ?
Mo2 C20 2.255(4) . ?
Mo2 C16 2.278(4) . ?
Mo2 C22 2.382(4) . ?
Mo2 C21 2.393(4) . ?
Mo2 H2 1.65(5) . ?
K1 O8B 2.67(3) . ?
K1 O7 2.678(4) . ?
K1 O8A 2.71(2) . ?
K1 O1 2.759(3) . ?
K1 O4 2.771(4) . ?
K1 O3 2.798(4) . ?
K1 O2 2.801(4) . ?
K1 O5 2.801(4) . ?
K1 O6 2.822(4) . ?
K1 C43 3.508(7) . ?
O1 C39 1.415(6) . ?
O1 C28 1.434(6) . ?
O2 C30 1.417(6) . ?
O2 C29 1.419(6) . ?
O3 C31 1.396(8) . ?
O3 C32 1.419(7) . ?
O4 C33 1.426(9) . ?
O4 C34 1.428(9) . ?
O5 C36 1.416(8) . ?
O5 C35 1.422(7) . ?
O6 C37 1.412(6) . ?
O6 C38 1.421(6) . ?
O7 C40 1.388(8) . ?
O7 C43 1.414(8) . ?
O8A C44A 1.36(3) . ?
O8A C47A 1.36(3) . ?
O8B C47B 1.25(5) . ?
O8B C44B 1.39(4) . ?
C1 C5 1.448(6) . ?
C1 C2 1.470(6) . ?
C2 C3 1.407(6) . ?
C2 C6 1.494(6) . ?
C3 C4 1.427(6) . ?
C3 C7 1.497(6) . ?
C4 C5 1.431(6) . ?
C4 C8 1.497(6) . ?
C5 C9 1.496(6) . ?
C6 H6A 0.9800 . ?
C6 H6B 0.9800 . ?
C6 H6C 0.9800 . ?
C7 H7A 0.9800 . ?
C7 H7B 0.9800 . ?
C7 H7C 0.9800 . ?
C8 H8A 0.9800 . ?
C8 H8B 0.9800 . ?
C8 H8C 0.9800 . ?
C9 H9A 0.9800 . ?
C9 H9B 0.9800 . ?
C9 H9C 0.9800 . ?
C10 C14 1.410(7) . ?
C10 C11 1.423(6) . ?
C10 H10 1.0000 . ?
C11 C12 1.436(6) . ?
C11 C15 1.494(6) . ?
C12 C13 1.438(6) . ?
C12 C16 1.463(6) . ?
C13 C14 1.410(7) . ?
C13 C17 1.498(7) . ?
C14 C18 1.492(7) . ?
C15 H15A 0.9800 . ?
C15 H15B 0.9800 . ?
C15 H15C 0.9800 . ?
C16 H16A 1.03(6) . ?
C16 H16B 1.01(6) . ?
C17 H17A 0.9800 . ?
C17 H17B 0.9800 . ?
C17 H17C 0.9800 . ?
C18 H18A 0.9800 . ?
C18 H18B 0.9800 . ?
C18 H18C 0.9800 . ?
C19 C20 1.425(6) . ?
C19 C23 1.445(6) . ?
C19 H19 1.0000 . ?
C20 C21 1.414(6) . ?
C20 C24 1.504(6) . ?
C21 C22 1.396(6) . ?
C21 C25 1.498(7) . ?
C22 C23 1.435(6) . ?
C22 C26 1.484(6) . ?
C23 C27 1.492(6) . ?
C24 H24A 0.9800 . ?
C24 H24B 0.9800 . ?
C24 H24C 0.9800 . ?
C25 H25A 0.9800 . ?
C25 H25B 0.9800 . ?
C25 H25C 0.9800 . ?
C26 H26A 0.9800 . ?
C26 H26B 0.9800 . ?
C26 H26C 0.9800 . ?
C27 H27A 0.9800 . ?
C27 H27B 0.9800 . ?
C27 H27C 0.9800 . ?
C28 C29 1.474(8) . ?
C28 H28A 0.9900 . ?
C28 H28B 0.9900 . ?
C29 H29A 0.9900 . ?
C29 H29B 0.9900 . ?
C30 C31 1.489(8) . ?
C30 H30A 0.9900 . ?
C30 H30B 0.9900 . ?
C31 H31A 0.9900 . ?
C31 H31B 0.9900 . ?
C32 C33 1.446(13) . ?
C32 H32A 0.9900 . ?
C32 H32B 0.9900 . ?
C33 H33A 0.9900 . ?
C33 H33B 0.9900 . ?
C34 C35 1.471(11) . ?
C34 H34A 0.9900 . ?
C34 H34B 0.9900 . ?
C35 H35A 0.9900 . ?
C35 H35B 0.9900 . ?
C36 C37 1.469(9) . ?
C36 H36A 0.9900 . ?
C36 H36B 0.9900 . ?
C37 H37A 0.9900 . ?
C37 H37B 0.9900 . ?
C38 C39 1.487(8) . ?
C38 H38A 0.9900 . ?
C38 H38B 0.9900 . ?
C39 H39A 0.9900 . ?
C39 H39B 0.9900 . ?
C40 C41 1.497(11) . ?
C40 H40A 0.9900 . ?
C40 H40B 0.9900 . ?
C41 C42 1.445(11) . ?
C41 H41A 0.9900 . ?
C41 H41B 0.9900 . ?
C42 C43 1.471(10) . ?
C42 H42A 0.9900 . ?
C42 H42B 0.9900 . ?
C43 H43A 0.9900 . ?
C43 H43B 0.9900 . ?
C44A C45A 1.39(4) . ?
C44A H44A 0.9900 . ?
C44A H44B 0.9900 . ?
C45A C46A 1.61(4) . ?
C45A H45A 0.9900 . ?
C45A H45B 0.9900 . ?
C46A C47A 1.48(3) . ?
C46A H46A 0.9900 . ?
C46A H46B 0.9900 . ?
C47A H47A 0.9900 . ?
C47A H47B 0.9900 . ?
C44B C45B 1.52(5) . ?
C44B C46B 2.02(7) . ?
C44B H44C 0.9900 . ?
C44B H44D 0.9900 . ?
C45B C46B 1.30(6) . ?
C45B H45C 0.9900 . ?
C45B H45D 0.9900 . ?
C46B C47B 1.30(6) . ?
C46B H46C 0.9900 . ?
C46B H46D 0.9900 . ?
C47B H47C 0.9900 . ?
C47B H47D 0.9900 . ?

loop_
_geom_torsion_atom_site_label_1
_geom_torsion_atom_site_label_2
_geom_torsion_atom_site_label_3
_geom_torsion_atom_site_label_4
_geom_torsion
_geom_torsion_site_symmetry_1
_geom_torsion_site_symmetry_2
_geom_torsion_site_symmetry_3
_geom_torsion_site_symmetry_4
_geom_torsion_publ_flag
C5 C1 C2 C3 7.2(4) . . . . ?
Mo1 C1 C2 C3 -62.1(3) . . . . ?
Mo2 C1 C2 C3 -125.6(3) . . . . ?
C5 C1 C2 C6 -170.7(4) . . . . ?
Mo1 C1 C2 C6 120.0(4) . . . . ?
Mo2 C1 C2 C6 56.5(5) . . . . ?
C5 C1 C2 Mo1 69.3(3) . . . . ?
Mo2 C1 C2 Mo1 -63.5(2) . . . . ?
C1 C2 C3 C4 -4.4(5) . . . . ?
C6 C2 C3 C4 173.5(4) . . . . ?
Mo1 C2 C3 C4 -60.9(3) . . . . ?
C1 C2 C3 C7 178.8(4) . . . . ?
C6 C2 C3 C7 -3.3(7) . . . . ?
Mo1 C2 C3 C7 122.4(4) . . . . ?
C1 C2 C3 Mo1 56.5(3) . . . . ?
C6 C2 C3 Mo1 -125.7(4) . . . . ?
C2 C3 C4 C5 -0.3(5) . . . . ?
C7 C3 C4 C5 176.6(4) . . . . ?
Mo1 C3 C4 C5 -60.5(3) . . . . ?
C2 C3 C4 C8 -176.5(4) . . . . ?
C7 C3 C4 C8 0.3(7) . . . . ?
Mo1 C3 C4 C8 123.2(4) . . . . ?
C2 C3 C4 Mo1 60.2(3) . . . . ?
C7 C3 C4 Mo1 -122.9(4) . . . . ?
C3 C4 C5 C1 4.9(5) . . . . ?
C8 C4 C5 C1 -179.0(4) . . . . ?
Mo1 C4 C5 C1 -58.7(3) . . . . ?
C3 C4 C5 C9 -169.4(4) . . . . ?
C8 C4 C5 C9 6.8(7) . . . . ?
Mo1 C4 C5 C9 127.0(4) . . . . ?
C3 C4 C5 Mo1 63.6(3) . . . . ?
C8 C4 C5 Mo1 -120.3(4) . . . . ?
C2 C1 C5 C4 -7.3(4) . . . . ?
Mo1 C1 C5 C4 63.3(3) . . . . ?
Mo2 C1 C5 C4 128.2(3) . . . . ?
C2 C1 C5 C9 166.9(4) . . . . ?
Mo1 C1 C5 C9 -122.6(4) . . . . ?
Mo2 C1 C5 C9 -57.7(5) . . . . ?
C2 C1 C5 Mo1 -70.5(3) . . . . ?
Mo2 C1 C5 Mo1 64.9(2) . . . . ?
C14 C10 C11 C12 -0.4(5) . . . . ?
Mo1 C10 C11 C12 64.3(3) . . . . ?
C14 C10 C11 C15 173.4(4) . . . . ?
Mo1 C10 C11 C15 -122.0(4) . . . . ?
C14 C10 C11 Mo1 -64.6(3) . . . . ?
C10 C11 C12 C13 1.4(4) . . . . ?
C15 C11 C12 C13 -172.6(4) . . . . ?
Mo1 C11 C12 C13 66.0(3) . . . . ?
C10 C11 C12 C16 -165.5(4) . . . . ?
C15 C11 C12 C16 20.5(7) . . . . ?
Mo1 C11 C12 C16 -100.8(4) . . . . ?
C10 C11 C12 Mo1 -64.7(3) . . . . ?
C15 C11 C12 Mo1 121.4(4) . . . . ?
C11 C12 C13 C14 -1.9(5) . . . . ?
C16 C12 C13 C14 165.1(4) . . . . ?
Mo1 C12 C13 C14 61.8(3) . . . . ?
C11 C12 C13 C17 174.8(4) . . . . ?
C16 C12 C13 C17 -18.2(7) . . . . ?
Mo1 C12 C13 C17 -121.4(4) . . . . ?
C11 C12 C13 Mo1 -63.8(3) . . . . ?
C16 C12 C13 Mo1 103.3(4) . . . . ?
C11 C10 C14 C13 -0.8(5) . . . . ?
Mo1 C10 C14 C13 -63.0(3) . . . . ?
C11 C10 C14 C18 -175.3(4) . . . . ?
Mo1 C10 C14 C18 122.6(5) . . . . ?
C11 C10 C14 Mo1 62.1(3) . . . . ?
C12 C13 C14 C10 1.7(5) . . . . ?
C17 C13 C14 C10 -175.0(4) . . . . ?
Mo1 C13 C14 C10 61.7(3) . . . . ?
C12 C13 C14 C18 176.1(4) . . . . ?
C17 C13 C14 C18 -0.5(7) . . . . ?
Mo1 C13 C14 C18 -123.9(5) . . . . ?
C12 C13 C14 Mo1 -60.0(3) . . . . ?
C17 C13 C14 Mo1 123.4(5) . . . . ?
C11 C12 C16 Mo2 80.3(4) . . . . ?
C13 C12 C16 Mo2 -84.1(4) . . . . ?
Mo1 C12 C16 Mo2 0.0(3) . . . . ?
C23 C19 C20 C21 -3.8(5) . . . . ?
Mo2 C19 C20 C21 -68.9(3) . . . . ?
C23 C19 C20 C24 -177.0(4) . . . . ?
Mo2 C19 C20 C24 117.8(4) . . . . ?
C23 C19 C20 Mo2 65.1(3) . . . . ?
C19 C20 C21 C22 2.7(5) . . . . ?
C24 C20 C21 C22 176.1(4) . . . . ?
Mo2 C20 C21 C22 -60.0(3) . . . . ?
C19 C20 C21 C25 -174.4(4) . . . . ?
C24 C20 C21 C25 -1.0(7) . . . . ?
Mo2 C20 C21 C25 122.9(4) . . . . ?
C19 C20 C21 Mo2 62.7(3) . . . . ?
C24 C20 C21 Mo2 -123.9(5) . . . . ?
C20 C21 C22 C23 -0.6(5) . . . . ?
C25 C21 C22 C23 176.5(4) . . . . ?
Mo2 C21 C22 C23 -57.3(3) . . . . ?
C20 C21 C22 C26 -177.5(4) . . . . ?
C25 C21 C22 C26 -0.4(7) . . . . ?
Mo2 C21 C22 C26 125.8(5) . . . . ?
C20 C21 C22 Mo2 56.7(3) . . . . ?
C25 C21 C22 Mo2 -126.2(5) . . . . ?
C21 C22 C23 C19 -1.7(5) . . . . ?
C26 C22 C23 C19 175.2(4) . . . . ?
Mo2 C22 C23 C19 -63.6(3) . . . . ?
C21 C22 C23 C27 -171.2(4) . . . . ?
C26 C22 C23 C27 5.7(7) . . . . ?
Mo2 C22 C23 C27 126.9(5) . . . . ?
C21 C22 C23 Mo2 61.9(3) . . . . ?
C26 C22 C23 Mo2 -121.2(4) . . . . ?
C20 C19 C23 C22 3.4(5) . . . . ?
Mo2 C19 C23 C22 69.4(3) . . . . ?
C20 C19 C23 C27 172.8(4) . . . . ?
Mo2 C19 C23 C27 -121.2(5) . . . . ?
C20 C19 C23 Mo2 -66.1(3) . . . . ?
C39 O1 C28 C29 176.2(4) . . . . ?
K1 O1 C28 C29 -44.2(5) . . . . ?
C30 O2 C29 C28 177.9(4) . . . . ?
K1 O2 C29 C28 -52.2(5) . . . . ?
O1 C28 C29 O2 64.1(5) . . . . ?
C29 O2 C30 C31 -179.5(5) . . . . ?
K1 O2 C30 C31 50.8(5) . . . . ?
C32 O3 C31 C30 178.0(5) . . . . ?
K1 O3 C31 C30 47.9(5) . . . . ?
O2 C30 C31 O3 -66.8(6) . . . . ?
C31 O3 C32 C33 177.3(5) . . . . ?
K1 O3 C32 C33 -51.8(7) . . . . ?
C34 O4 C33 C32 -179.3(6) . . . . ?
K1 O4 C33 C32 -43.3(8) . . . . ?
O3 C32 C33 O4 64.0(8) . . . . ?
C33 O4 C34 C35 -172.3(6) . . . . ?
K1 O4 C34 C35 50.9(6) . . . . ?
C36 O5 C35 C34 179.5(5) . . . . ?
K1 O5 C35 C34 46.6(6) . . . . ?
O4 C34 C35 O5 -65.6(7) . . . . ?
C35 O5 C36 C37 179.2(5) . . . . ?
K1 O5 C36 C37 -47.8(5) . . . . ?
C38 O6 C37 C36 -179.6(5) . . . . ?
K1 O6 C37 C36 -50.6(5) . . . . ?
O5 C36 C37 O6 67.0(6) . . . . ?
C37 O6 C38 C39 179.3(5) . . . . ?
K1 O6 C38 C39 50.3(5) . . . . ?
C28 O1 C39 C38 -175.6(4) . . . . ?
K1 O1 C39 C38 45.2(5) . . . . ?
O6 C38 C39 O1 -63.5(6) . . . . ?
C43 O7 C40 C41 -11.9(10) . . . . ?
K1 O7 C40 C41 145.5(6) . . . . ?
O7 C40 C41 C42 27.7(11) . . . . ?
C40 C41 C42 C43 -32.0(11) . . . . ?
C40 O7 C43 C42 -8.1(10) . . . . ?
K1 O7 C43 C42 -169.8(5) . . . . ?
C40 O7 C43 K1 161.7(8) . . . . ?
C41 C42 C43 O7 25.2(10) . . . . ?
C41 C42 C43 K1 11.1(16) . . . . ?
C47A O8A C44A C45A -15(3) . . . . ?
K1 O8A C44A C45A 147(3) . . . . ?
O8A C44A C45A C46A 20(3) . . . . ?
C44A C45A C46A C47A -17(3) . . . . ?
C44A O8A C47A C46A 2(3) . . . . ?
K1 O8A C47A C46A -159.3(15) . . . . ?
C45A C46A C47A O8A 9(3) . . . . ?
C47B O8B C44B C45B 10(7) . . . . ?
K1 O8B C44B C45B -160(4) . . . . ?
C47B O8B C44B C46B -2(4) . . . . ?
K1 O8B C44B C46B -172(2) . . . . ?
O8B C44B C45B C46B -18(6) . . . . ?
C44B C45B C46B C47B 21(6) . . . . ?
C44B O8B C47B C46B 3(6) . . . . ?
K1 O8B C47B C46B 171(3) . . . . ?
C45B C46B C47B O8B -19(6) . . . . ?
C44B C46B C47B O8B -2(4) . . . . ?
